data_1550208
loop_
_publ_author_name
'Li, Tianyang'
'Dunlap-Shohl, Wiley'
'Reinheimer, Eric W.'
'LeMagueres, Pierre'
'Mitzi, David B.'

_publ_section_title
;
 Melting Temperature Suppression of Layered Hybrid Lead Halide Perovskites
 via Organic Ammonium Cation Branching
;
_journal_name_full 'Chemical Science'
_journal_paper_doi 10.1039/C8SC03863E
_journal_year 2019
_chemical_formula_moiety '0.5(I8 Pb2), 2(C8 H20 N)'
_chemical_formula_sum 'C16 H40 I4 N2 Pb'
_chemical_formula_weight 975.29
_space_group_crystal_system monoclinic
_space_group_IT_number 14
_space_group_name_Hall '-P 2ybc'
_space_group_name_H-M_alt 'P 1 21/c 1'
_symmetry_space_group_name_Hall '-P 2ybc'
_symmetry_space_group_name_H-M 'P 1 21/c 1'
_atom_sites_solution_hydrogens geom
_atom_sites_solution_primary direct
_audit_creation_date 2018-08-20
_audit_creation_method
;
Olex2 1.2
(compiled 2018.05.29 svn.r3508 for OlexSys, GUI svn.r5506)
;
_audit_update_record
;
2018-08-24 deposited with the CCDC.
2018-11-09 downloaded from the CCDC.
;
_cell_angle_alpha 90
_cell_angle_beta 95.3669(12)
_cell_angle_gamma 90
_cell_formula_units_Z 2
_cell_length_a 18.6958(7)
_cell_length_b 8.8497(3)
_cell_length_c 8.8421(3)
_cell_measurement_reflns_used 7805
_cell_measurement_temperature 273
_cell_measurement_theta_max 25.47
_cell_measurement_theta_min 3.26
_cell_volume 1456.53(9)
_computing_molecular_graphics 'Olex2 (Dolomanov et al., 2009)'
_computing_publication_material 'Olex2 (Dolomanov et al., 2009)'
_computing_structure_refinement 'ShelXL (Sheldrick, 2015)'
_computing_structure_solution 'ShelXS (Sheldrick, 2008)'
_diffrn_ambient_temperature 273.15
_diffrn_measured_fraction_theta_full 0.997
_diffrn_measured_fraction_theta_max 0.986
_diffrn_measurement_device_type 'Bruker APEX-II CCD'
_diffrn_measurement_method '\f and \w scans'
_diffrn_radiation_type MoK\a
_diffrn_radiation_wavelength 0.71073
_diffrn_reflns_av_R_equivalents 0.0397
_diffrn_reflns_av_unetI/netI 0.0265
_diffrn_reflns_Laue_measured_fraction_full 0.997
_diffrn_reflns_Laue_measured_fraction_max 0.986
_diffrn_reflns_limit_h_max 23
_diffrn_reflns_limit_h_min -23
_diffrn_reflns_limit_k_max 11
_diffrn_reflns_limit_k_min -11
_diffrn_reflns_limit_l_max 11
_diffrn_reflns_limit_l_min -11
_diffrn_reflns_number 22858
_diffrn_reflns_point_group_measured_fraction_full 0.997
_diffrn_reflns_point_group_measured_fraction_max 0.986
_diffrn_reflns_theta_full 25.242
_diffrn_reflns_theta_max 26.681
_diffrn_reflns_theta_min 3.176
_diffrn_standards_number 0
_exptl_absorpt_coefficient_mu 10.033
_exptl_absorpt_correction_type multi-scan
_exptl_crystal_colour 'clear orange'
_exptl_crystal_colour_lustre clear
_exptl_crystal_colour_primary orange
_exptl_crystal_density_diffrn 2.224
_exptl_crystal_description plate
_exptl_crystal_F_000 888
_exptl_crystal_size_max 0.185
_exptl_crystal_size_mid 0.146
_exptl_crystal_size_min 0.039
_exptl_transmission_factor_max 0.7455
_exptl_transmission_factor_min 0.5261
_refine_diff_density_max 0.951
_refine_diff_density_min -0.641
_refine_diff_density_rms 0.117
_refine_ls_extinction_method none
_refine_ls_goodness_of_fit_ref 1.030
_refine_ls_hydrogen_treatment constr
_refine_ls_matrix_type full
_refine_ls_number_parameters 97
_refine_ls_number_reflns 3026
_refine_ls_number_restraints 0
_refine_ls_restrained_S_all 1.030
_refine_ls_R_factor_all 0.0408
_refine_ls_R_factor_gt 0.0285
_refine_ls_shift/su_max 0.000
_refine_ls_shift/su_mean 0.000
_refine_ls_structure_factor_coef Fsqd
_refine_ls_weighting_details 'w=1/[\s^2^(Fo^2^)+(0.0369P)^2^+2.3318P] where P=(Fo^2^+2Fc^2^)/3'
_refine_ls_weighting_scheme calc
_refine_ls_wR_factor_gt 0.0685
_refine_ls_wR_factor_ref 0.0735
_reflns_Friedel_coverage 0.000
_reflns_number_gt 2510
_reflns_number_total 3026
_reflns_threshold_expression 'I > 2\s(I)'
_cod_data_source_file c8sc03863e2.cif
_cod_data_source_block 2etha_p21c_08a
_cod_database_code 1550208
_shelx_shelxl_version_number 2016/6
_shelx_space_group_comment
;
The symmetry employed for this shelxl refinement is uniquely defined
by the following loop, which should always be used as a source of
symmetry information in preference to the above space-group names.
They are only intended as comments.
;
_olex2_refinement_description
;
1. Fixed Uiso
 At 1.2 times of:
  All C(H) groups, All C(H,H) groups, All N(H,H,H) groups
 At 1.5 times of:
  All C(H,H,H) groups
2. Uiso/Uaniso restraints and constraints
Uanis(C7) = Uanis(C8) = Uanis(C9)
3.a Ternary CH refined with riding coordinates:
 C4(H4)
3.b Secondary CH2 refined with riding coordinates:
 C2(H2a,H2b), C3(H3a,H3b), C5(H5a,H5b), C7(H7a,H7b), C8(H8a,H8b)
3.c Idealised Me refined as rotating group:
 N1(H1a,H1b,H1c), C6(H6a,H6b,H6c), C9(H9a,H9b,H9c)
;
_olex2_submission_special_instructions 'No special instructions were received'

loop_
_space_group_symop_operation_xyz
'x, y, z'
'-x, y+1/2, -z+1/2'
'-x, -y, -z'
'x, -y-1/2, z-1/2'

loop_
_atom_site_label
_atom_site_type_symbol
_atom_site_fract_x
_atom_site_fract_y
_atom_site_fract_z
_atom_site_U_iso_or_equiv
_atom_site_adp_type
_atom_site_occupancy
_atom_site_site_symmetry_order
_atom_site_calc_flag
_atom_site_refinement_flags_posn
_atom_site_refinement_flags_adp
_atom_site_refinement_flags_occupancy
Pb1 Pb 0.000000 0.000000 1.000000 0.03978(10) Uani 1 2 d S T P
I2 I 0.00318(2) 0.30762(4) 0.80813(4) 0.05716(14) Uani 1 1 d . . .
I3 I -0.17072(2) 0.02503(5) 0.95239(5) 0.06276(14) Uani 1 1 d . . .
N1 N -0.1413(3) 0.0771(7) 0.5528(7) 0.0718(15) Uani 1 1 d . . .
H1A H -0.150858 0.171347 0.522087 0.086 Uiso 1 1 calc GR . .
H1B H -0.094978 0.057500 0.547119 0.086 Uiso 1 1 calc GR . .
H1C H -0.151709 0.066562 0.648468 0.086 Uiso 1 1 calc GR . .
C2 C -0.1847(5) -0.0279(11) 0.4559(11) 0.093(3) Uani 1 1 d . . .
H2A H -0.161076 -0.043021 0.363965 0.112 Uiso 1 1 calc R . .
H2B H -0.184865 -0.124392 0.507820 0.112 Uiso 1 1 calc R . .
C3 C -0.3012(6) 0.0861(18) 0.5112(15) 0.141(5) Uani 1 1 d . . .
H3A H -0.270422 0.142990 0.585092 0.169 Uiso 1 1 calc R . .
H3B H -0.328777 0.159786 0.448885 0.169 Uiso 1 1 calc R . .
C4 C -0.2549(7) 0.0125(14) 0.4144(19) 0.158(6) Uani 1 1 d . . .
H4 H -0.247304 0.095218 0.343897 0.190 Uiso 1 1 calc R . .
C5 C -0.2904(6) -0.1081(14) 0.2992(15) 0.136(4) Uani 1 1 d . . .
H5A H -0.253467 -0.149932 0.241440 0.163 Uiso 1 1 calc R . .
H5B H -0.309312 -0.190052 0.356547 0.163 Uiso 1 1 calc R . .
C6 C -0.3459(8) -0.0513(16) 0.1976(16) 0.146(5) Uani 1 1 d . . .
H6A H -0.374220 -0.133614 0.153941 0.218 Uiso 1 1 calc GR . .
H6B H -0.325687 0.003936 0.118341 0.218 Uiso 1 1 calc GR . .
H6C H -0.375706 0.014607 0.250689 0.218 Uiso 1 1 calc GR . .
C7 C -0.3472(11) 0.013(2) 0.588(2) 0.222(6) Uani 1 1 d . . .
H7A H -0.320048 -0.066345 0.642271 0.266 Uiso 1 1 calc R . .
H7B H -0.380188 -0.036664 0.512459 0.266 Uiso 1 1 calc R . .
C8 C -0.3925(10) 0.083(2) 0.6986(19) 0.222(6) Uani 1 1 d . . .
H8A H -0.358928 0.127941 0.775744 0.266 Uiso 1 1 calc R . .
H8B H -0.417080 0.165941 0.644838 0.266 Uiso 1 1 calc R . .
C9 C -0.4421(10) 0.016(2) 0.775(2) 0.222(6) Uani 1 1 d . . .
H9A H -0.484920 0.000284 0.707750 0.332 Uiso 1 1 calc GR . .
H9B H -0.452861 0.079472 0.857610 0.332 Uiso 1 1 calc GR . .
H9C H -0.424234 -0.079455 0.813262 0.332 Uiso 1 1 calc GR . .

loop_
_atom_site_aniso_label
_atom_site_aniso_U_11
_atom_site_aniso_U_22
_atom_site_aniso_U_33
_atom_site_aniso_U_23
_atom_site_aniso_U_13
_atom_site_aniso_U_12
Pb1 0.0562(2) 0.03248(15) 0.03110(15) 0.00009(10) 0.00656(12) 0.00074(12)
I2 0.0857(3) 0.0443(2) 0.0409(2) 0.01587(16) 0.00328(18) -0.01116(19)
I3 0.0545(3) 0.0675(3) 0.0670(3) -0.0036(2) 0.0098(2) -0.0046(2)
N1 0.069(4) 0.074(4) 0.071(4) 0.010(3) 0.000(3) 0.003(3)
C2 0.085(6) 0.093(6) 0.102(7) -0.023(5) 0.007(5) -0.013(5)
C3 0.079(7) 0.191(13) 0.154(11) -0.066(10) 0.014(7) -0.020(8)
C4 0.094(8) 0.136(10) 0.239(17) -0.107(10) -0.022(9) 0.000(7)
C5 0.113(8) 0.115(9) 0.171(11) -0.049(8) -0.032(8) -0.008(7)
C6 0.141(12) 0.163(12) 0.132(11) -0.006(9) 0.010(9) -0.029(9)
C7 0.199(11) 0.308(15) 0.166(10) -0.042(8) 0.057(7) -0.125(10)
C8 0.199(11) 0.308(15) 0.166(10) -0.042(8) 0.057(7) -0.125(10)
C9 0.199(11) 0.308(15) 0.166(10) -0.042(8) 0.057(7) -0.125(10)

loop_
_atom_type_symbol
_atom_type_description
_atom_type_scat_dispersion_real
_atom_type_scat_dispersion_imag
_atom_type_scat_source
C C 0.0033 0.0016 'International Tables Vol C Tables 4.2.6.8 and 6.1.1.4'
H H 0.0000 0.0000 'International Tables Vol C Tables 4.2.6.8 and 6.1.1.4'
I I -0.4742 1.8119 'International Tables Vol C Tables 4.2.6.8 and 6.1.1.4'
N N 0.0061 0.0033 'International Tables Vol C Tables 4.2.6.8 and 6.1.1.4'
Pb Pb -3.3944 10.1111 'International Tables Vol C Tables 4.2.6.8 and 6.1.1.4'

loop_
_geom_angle_atom_site_label_1
_geom_angle_atom_site_label_2
_geom_angle_atom_site_label_3
_geom_angle
_geom_angle_site_symmetry_1
_geom_angle_site_symmetry_3
I2 Pb1 I2 180.0 4_566 2_546
I2 Pb1 I2 180.0 3_557 .
I2 Pb1 I2 89.942(4) 4_566 .
I2 Pb1 I2 89.942(4) 2_546 3_557
I2 Pb1 I2 90.058(4) 4_566 3_557
I2 Pb1 I2 90.058(4) 2_546 .
I3 Pb1 I2 93.492(12) 3_557 .
I3 Pb1 I2 90.806(12) . 4_566
I3 Pb1 I2 90.806(12) 3_557 2_546
I3 Pb1 I2 89.194(12) 3_557 4_566
I3 Pb1 I2 86.509(12) 3_557 3_557
I3 Pb1 I2 86.508(12) . .
I3 Pb1 I2 89.194(12) . 2_546
I3 Pb1 I2 93.491(12) . 3_557
I3 Pb1 I3 179.999(16) . 3_557
Pb1 I2 Pb1 153.983(14) 2_556 .
C4 C2 N1 117.1(8) . .
C7 C3 C4 123.2(16) . .
C2 C4 C3 125.0(12) . .
C2 C4 C5 109.3(9) . .
C3 C4 C5 116.9(11) . .
C6 C5 C4 114.4(11) . .
C3 C7 C8 125.3(18) . .
C9 C8 C7 128.1(19) . .

loop_
_geom_bond_atom_site_label_1
_geom_bond_atom_site_label_2
_geom_bond_distance
_geom_bond_site_symmetry_2
Pb1 I2 3.2112(3) .
Pb1 I2 3.2085(3) 4_566
Pb1 I2 3.2112(3) 3_557
Pb1 I2 3.2085(3) 2_546
Pb1 I3 3.1877(5) .
Pb1 I3 3.1878(5) 3_557
N1 C2 1.457(10) .
C2 C4 1.377(14) .
C3 C4 1.431(16) .
C3 C7 1.312(18) .
C4 C5 1.579(13) .
C5 C6 1.400(16) .
C7 C8 1.49(2) .
C8 C9 1.332(18) .
